data_4510571
loop_
_publ_author_name
'Eccles, Kevin S.'
'Morrison, Robin E.'
'Maguire, Anita R.'
'Lawrence, Simon E.'

_publ_section_title
;
 Crystal Landscape of Primary Aromatic Thioamides
;
_journal_issue 6
_journal_name_full 'Crystal Growth &amp; Design'
_journal_page_first 2753
_journal_paper_doi 10.1021/cg401891f
_journal_volume 14
_journal_year 2014
_chemical_formula_moiety 'C7 H6 N2 O2 S'
_chemical_formula_sum 'C7 H6 N2 O2 S'
_chemical_formula_weight 182.20
_chemical_name_common 4-nitro-thiobenzamide
_space_group_crystal_system triclinic
_space_group_IT_number 2
_space_group_name_Hall '-P 1'
_space_group_name_H-M_alt 'P -1'
_symmetry_space_group_name_Hall '-P 1'
_symmetry_space_group_name_H-M 'P -1'
_atom_sites_solution_hydrogens geom
_atom_sites_solution_primary direct
_atom_sites_solution_secondary difmap
_cell_angle_alpha 86.113(2)
_cell_angle_beta 87.119(2)
_cell_angle_gamma 82.639(2)
_cell_formula_units_Z 4
_cell_length_a 3.9782(2)
_cell_length_b 12.3361(6)
_cell_length_c 16.5248(9)
_cell_measurement_reflns_used 4697
_cell_measurement_temperature 300.(2)
_cell_measurement_theta_max 25.0810
_cell_measurement_theta_min 3.0633
_cell_volume 801.72(7)
_computing_cell_refinement 'SAINT V7.68A (Bruker AXS, 2009)'
_computing_data_collection 'Bruker Instrument Service v2009, 3, 0, 0'
_computing_data_reduction 'SAINT V7.68A (Bruker AXS, 2009)'
_computing_molecular_graphics 'Mercury 3.0 (Macrae et al, 2008)'
_computing_structure_refinement 'SHELXL-97 (Sheldrick, 2008)'
_computing_structure_solution 'SHELXS-97 (Sheldrick, 2008)'
_diffrn_ambient_temperature 300(2)
_diffrn_detector_area_resol_mean 8.3330
_diffrn_measured_fraction_theta_full 0.989
_diffrn_measured_fraction_theta_max 0.989
_diffrn_measurement_device_type 'Bruker SMART X2S'
_diffrn_measurement_method '\w scans'
_diffrn_radiation_monochromator 'doubly curved silicon crystal'
_diffrn_radiation_source 'micro-focus sealed tube'
_diffrn_radiation_type MoK\a
_diffrn_radiation_wavelength 0.71073
_diffrn_reflns_av_R_equivalents 0.0364
_diffrn_reflns_av_sigmaI/netI 0.0296
_diffrn_reflns_limit_h_max 4
_diffrn_reflns_limit_h_min -4
_diffrn_reflns_limit_k_max 15
_diffrn_reflns_limit_k_min -15
_diffrn_reflns_limit_l_max 20
_diffrn_reflns_limit_l_min -20
_diffrn_reflns_number 17265
_diffrn_reflns_theta_full 26.39
_diffrn_reflns_theta_max 26.39
_diffrn_reflns_theta_min 2.47
_exptl_absorpt_coefficient_mu 0.359
_exptl_absorpt_correction_T_max 0.97
_exptl_absorpt_correction_T_min 0.89
_exptl_absorpt_correction_type multi-scan
_exptl_absorpt_process_details 'SADABS V2008/1 (Bruker AXS)'
_exptl_crystal_colour yellow
_exptl_crystal_density_diffrn 1.509
_exptl_crystal_density_method 'not measured'
_exptl_crystal_description Needle
_exptl_crystal_F_000 376
_exptl_crystal_size_max 0.340
_exptl_crystal_size_mid 0.110
_exptl_crystal_size_min 0.090
_refine_diff_density_max 0.240
_refine_diff_density_min -0.204
_refine_ls_extinction_method none
_refine_ls_goodness_of_fit_ref 1.366
_refine_ls_hydrogen_treatment mixed
_refine_ls_matrix_type full
_refine_ls_number_parameters 233
_refine_ls_number_reflns 3233
_refine_ls_number_restraints 0
_refine_ls_restrained_S_all 1.366
_refine_ls_R_factor_all 0.0547
_refine_ls_R_factor_gt 0.0364
_refine_ls_shift/su_max 0.001
_refine_ls_shift/su_mean 0.000
_refine_ls_structure_factor_coef Fsqd
_refine_ls_weighting_details 'calc w=1/[\s^2^(Fo^2^)+(0.0346P)^2^+0.0000P] where P=(Fo^2^+2Fc^2^)/3'
_refine_ls_weighting_scheme calc
_refine_ls_wR_factor_gt 0.0848
_refine_ls_wR_factor_ref 0.0907
_reflns_number_gt 2479
_reflns_number_total 3233
_reflns_threshold_expression >2sigma(I)
_cod_data_source_file cg401891f_si_003.cif
_cod_data_source_block Compound_18
_cod_depositor_comments 'Adding full bibliography for 4510565--4510578.cif.'
_cod_database_code 4510571

loop_
_space_group_symop_operation_xyz
'x, y, z'
'-x, -y, -z'

loop_
_atom_site_type_symbol
_atom_site_label
_atom_site_fract_x
_atom_site_fract_y
_atom_site_fract_z
_atom_site_U_iso_or_equiv
_atom_site_adp_type
_atom_site_calc_flag
_atom_site_refinement_flags
_atom_site_occupancy
C C1 0.1308(4) 0.83787(14) 0.86210(10) 0.0341(4) Uani d . 1
C C2 0.2118(5) 0.90402(15) 0.92104(11) 0.0391(4) Uani d . 1
H H2 0.1774 0.9797 0.9117 0.047 Uiso calc R 1
C C3 0.3423(5) 0.85907(16) 0.99314(11) 0.0432(5) Uani d . 1
H H3 0.3961 0.9037 1.0325 0.052 Uiso calc R 1
C C4 0.3916(5) 0.74720(16) 1.00580(11) 0.0427(5) Uani d . 1
C C5 0.3081(6) 0.67909(16) 0.94968(12) 0.0521(5) Uani d . 1
H H5 0.3389 0.6035 0.96 0.063 Uiso calc R 1
C C6 0.1773(5) 0.72526(15) 0.87763(11) 0.0457(5) Uani d . 1
H H6 0.1195 0.6802 0.839 0.055 Uiso calc R 1
C C7 -0.0008(5) 0.88861(15) 0.78339(11) 0.0372(4) Uani d . 1
S S8 -0.21095(13) 1.01386(4) 0.77615(3) 0.04761(16) Uani d . 1
H H9A -0.016(6) 0.8493(19) 0.6761(15) 0.070(8) Uiso d . 1
H H9B 0.192(6) 0.760(2) 0.7279(14) 0.074(8) Uiso d . 1
N N9 0.0597(5) 0.82634(17) 0.72052(11) 0.0544(5) Uani d . 1
N N10 0.5452(5) 0.69899(18) 1.08139(11) 0.0630(5) Uani d . 1
O O11 0.6421(6) 0.76017(16) 1.12713(11) 0.0978(7) Uani d . 1
O O12 0.5779(7) 0.60135(16) 1.09408(12) 0.1159(9) Uani d . 1
C C13 1.0537(4) 0.26262(14) 0.59362(10) 0.0328(4) Uani d . 1
C C14 1.0961(5) 0.26765(15) 0.67648(11) 0.0414(5) Uani d . 1
H H14 1.2109 0.2081 0.7054 0.05 Uiso calc R 1
C C15 0.9685(5) 0.36053(15) 0.71604(11) 0.0424(5) Uani d . 1
H H15 0.9998 0.365 0.771 0.051 Uiso calc R 1
C C16 0.7946(5) 0.44562(14) 0.67174(11) 0.0370(4) Uani d . 1
C C17 0.7491(5) 0.44408(15) 0.58977(11) 0.0412(5) Uani d . 1
H H17 0.6302 0.5035 0.5616 0.049 Uiso calc R 1
C C18 0.8839(5) 0.35244(14) 0.55070(11) 0.0387(4) Uani d . 1
H H18 0.8614 0.3505 0.4951 0.046 Uiso calc R 1
C C19 1.1977(4) 0.16390(15) 0.55055(10) 0.0360(4) Uani d . 1
S S20 1.37032(13) 0.17595(4) 0.45667(3) 0.04262(16) Uani d . 1
N N21 1.1885(6) 0.06896(15) 0.59101(12) 0.0582(6) Uani d . 1
N N22 0.6491(5) 0.54444(14) 0.71326(11) 0.0512(4) Uani d . 1
O O23 0.4306(5) 0.60721(12) 0.67926(10) 0.0735(5) Uani d . 1
H H24A 1.289(6) 0.005(2) 0.5678(15) 0.087(8) Uiso d . 1
H H24B 1.094(6) 0.0648(18) 0.6332(14) 0.057(7) Uiso d . 1
O O24 0.7528(5) 0.55822(14) 0.77936(11) 0.0820(6) Uani d . 1

loop_
_atom_site_aniso_label
_atom_site_aniso_U_11
_atom_site_aniso_U_22
_atom_site_aniso_U_33
_atom_site_aniso_U_12
_atom_site_aniso_U_13
_atom_site_aniso_U_23
C1 0.0336(10) 0.0362(10) 0.0321(9) -0.0030(8) 0.0017(7) -0.0048(8)
C2 0.0456(11) 0.0342(10) 0.0377(10) -0.0036(8) -0.0020(8) -0.0063(8)
C3 0.0485(12) 0.0479(12) 0.0343(10) -0.0056(9) -0.0047(9) -0.0094(9)
C4 0.0442(11) 0.0498(12) 0.0321(10) -0.0002(9) -0.0014(8) 0.0019(9)
C5 0.0714(15) 0.0349(11) 0.0481(12) -0.0013(10) -0.0041(11) 0.0024(9)
C6 0.0630(14) 0.0366(11) 0.0388(11) -0.0061(9) -0.0057(9) -0.0095(8)
C7 0.0359(10) 0.0422(11) 0.0345(10) -0.0084(8) 0.0002(8) -0.0044(8)
S8 0.0485(3) 0.0472(3) 0.0428(3) 0.0057(2) 0.0016(2) 0.0040(2)
N9 0.0763(14) 0.0522(12) 0.0336(10) 0.0024(10) -0.0126(9) -0.0080(9)
N10 0.0714(14) 0.0710(14) 0.0418(11) 0.0071(11) -0.0089(9) 0.0048(10)
O11 0.1367(19) 0.0957(14) 0.0592(11) 0.0144(13) -0.0502(12) -0.0129(10)
O12 0.193(3) 0.0666(13) 0.0856(14) -0.0043(14) -0.0566(15) 0.0279(11)
C13 0.0331(10) 0.0336(10) 0.0317(9) -0.0046(8) -0.0007(7) -0.0026(8)
C14 0.0488(12) 0.0412(11) 0.0317(9) 0.0023(9) -0.0066(8) 0.0031(8)
C15 0.0540(12) 0.0463(12) 0.0276(9) -0.0054(9) -0.0046(8) -0.0073(8)
C16 0.0396(10) 0.0332(10) 0.0391(10) -0.0057(8) 0.0021(8) -0.0098(8)
C17 0.0498(12) 0.0330(10) 0.0399(10) 0.0009(9) -0.0089(9) -0.0019(8)
C18 0.0476(11) 0.0393(11) 0.0292(9) -0.0011(9) -0.0076(8) -0.0056(8)
C19 0.0348(10) 0.0372(10) 0.0347(10) 0.0002(8) -0.0007(8) -0.0035(8)
S20 0.0480(3) 0.0473(3) 0.0315(2) -0.0026(2) 0.0033(2) -0.0050(2)
N21 0.0858(15) 0.0372(11) 0.0449(11) 0.0059(10) 0.0253(10) -0.0002(9)
N22 0.0614(12) 0.0404(11) 0.0531(11) -0.0100(9) 0.0082(9) -0.0139(9)
O23 0.0978(14) 0.0431(9) 0.0730(12) 0.0182(9) 0.0034(10) -0.0123(8)
O24 0.1018(14) 0.0824(12) 0.0657(12) -0.0042(10) -0.0075(10) -0.0437(10)

loop_
_atom_type_symbol
_atom_type_description
_atom_type_scat_dispersion_real
_atom_type_scat_dispersion_imag
_atom_type_scat_source
C C 0.0033 0.0016 'International Tables Vol C Tables 4.2.6.8 and 6.1.1.4'
H H 0.0000 0.0000 'International Tables Vol C Tables 4.2.6.8 and 6.1.1.4'
N N 0.0061 0.0033 'International Tables Vol C Tables 4.2.6.8 and 6.1.1.4'
O O 0.0106 0.0060 'International Tables Vol C Tables 4.2.6.8 and 6.1.1.4'
S S 0.1246 0.1234 'International Tables Vol C Tables 4.2.6.8 and 6.1.1.4'

loop_
_geom_angle_atom_site_label_1
_geom_angle_atom_site_label_2
_geom_angle_atom_site_label_3
_geom_angle
C6 C1 C2 118.80(16)
C6 C1 C7 121.37(16)
C2 C1 C7 119.82(16)
C3 C2 C1 120.89(18)
C3 C2 H2 119.6
C1 C2 H2 119.6
C4 C3 C2 118.74(17)
C4 C3 H3 120.6
C2 C3 H3 120.6
C5 C4 C3 122.08(18)
C5 C4 N10 119.16(18)
C3 C4 N10 118.75(18)
C4 C5 C6 118.56(18)
C4 C5 H5 120.7
C6 C5 H5 120.7
C5 C6 C1 120.89(17)
C5 C6 H6 119.6
C1 C6 H6 119.6
N9 C7 C1 115.38(17)
N9 C7 S8 122.82(16)
C1 C7 S8 121.80(13)
C7 N9 H9A 119.3(16)
C7 N9 H9B 118.3(15)
H9A N9 H9B 122.(2)
O12 N10 O11 122.8(2)
O12 N10 C4 119.0(2)
O11 N10 C4 118.1(2)
C18 C13 C14 119.32(16)
C18 C13 C19 120.01(15)
C14 C13 C19 120.64(16)
C15 C14 C13 120.53(17)
C15 C14 H14 119.7
C13 C14 H14 119.7
C16 C15 C14 118.03(16)
C16 C15 H15 121.0
C14 C15 H15 121.0
C15 C16 C17 123.18(17)
C15 C16 N22 118.87(17)
C17 C16 N22 117.95(17)
C18 C17 C16 118.29(17)
C18 C17 H17 120.9
C16 C17 H17 120.9
C17 C18 C13 120.60(17)
C17 C18 H18 119.7
C13 C18 H18 119.7
N21 C19 C13 116.48(16)
N21 C19 S20 122.72(15)
C13 C19 S20 120.78(14)
C19 N21 H24A 119.7(16)
C19 N21 H24B 121.0(16)
H24A N21 H24B 119.(2)
O24 N22 O23 123.85(18)
O24 N22 C16 118.22(18)
O23 N22 C16 117.93(18)

loop_
_geom_bond_atom_site_label_1
_geom_bond_atom_site_label_2
_geom_bond_distance
C1 C6 1.386(2)
C1 C2 1.387(2)
C1 C7 1.494(2)
C2 C3 1.377(3)
C2 H2 0.93
C3 C4 1.372(3)
C3 H3 0.93
C4 C5 1.373(3)
C4 N10 1.473(2)
C5 C6 1.381(3)
C5 H5 0.93
C6 H6 0.93
C7 N9 1.328(2)
C7 S8 1.6596(19)
N9 H9A 0.83(3)
N9 H9B 0.92(3)
N10 O12 1.200(2)
N10 O11 1.213(2)
C13 C18 1.392(2)
C13 C14 1.394(2)
C13 C19 1.489(2)
C14 C15 1.385(3)
C14 H14 0.93
C15 C16 1.370(3)
C15 H15 0.93
C16 C17 1.377(2)
C16 N22 1.478(2)
C17 C18 1.375(2)
C17 H17 0.93
C18 H18 0.93
C19 N21 1.312(2)
C19 S20 1.6697(18)
N21 H24A 0.94(3)
N21 H24B 0.78(2)
N22 O24 1.217(2)
N22 O23 1.220(2)

loop_
_geom_hbond_atom_site_label_D
_geom_hbond_atom_site_label_H
_geom_hbond_atom_site_label_A
_geom_hbond_site_symmetry_A
_geom_hbond_distance_DH
_geom_hbond_distance_HA
_geom_hbond_distance_DA
_geom_hbond_angle_DHA
N9 H9A S20 2_666 0.83(3) 2.72(3) 3.468(2) 151.(2)
N9 H9B O23 . 0.92(3) 2.18(3) 3.013(3) 150.(2)
N21 H24A S20 2_856 0.94(3) 2.50(3) 3.414(2) 164.(2)
N21 H24B S8 1_645 0.78(2) 2.67(2) 3.443(2) 170.(2)

loop_
_geom_torsion_atom_site_label_1
_geom_torsion_atom_site_label_2
_geom_torsion_atom_site_label_3
_geom_torsion_atom_site_label_4
_geom_torsion
C6 C1 C2 C3 1.3(3)
C7 C1 C2 C3 -178.20(17)
C1 C2 C3 C4 0.1(3)
C2 C3 C4 C5 -1.4(3)
C2 C3 C4 N10 177.34(18)
C3 C4 C5 C6 1.4(3)
N10 C4 C5 C6 -177.36(19)
C4 C5 C6 C1 0.0(3)
C2 C1 C6 C5 -1.3(3)
C7 C1 C6 C5 178.17(19)
C6 C1 C7 N9 -26.3(3)
C2 C1 C7 N9 153.13(18)
C6 C1 C7 S8 153.15(16)
C2 C1 C7 S8 -27.4(2)
C5 C4 N10 O12 -3.8(3)
C3 C4 N10 O12 177.4(2)
C5 C4 N10 O11 174.2(2)
C3 C4 N10 O11 -4.6(3)
C18 C13 C14 C15 0.5(3)
C19 C13 C14 C15 178.54(17)
C13 C14 C15 C16 1.3(3)
C14 C15 C16 C17 -1.8(3)
C14 C15 C16 N22 178.51(17)
C15 C16 C17 C18 0.2(3)
N22 C16 C17 C18 179.97(17)
C16 C17 C18 C13 1.7(3)
C14 C13 C18 C17 -2.1(3)
C19 C13 C18 C17 179.88(17)
C18 C13 C19 N21 -144.9(2)
C14 C13 C19 N21 37.1(3)
C18 C13 C19 S20 36.8(2)
C14 C13 C19 S20 -141.24(16)
C15 C16 N22 O24 16.9(3)
C17 C16 N22 O24 -162.80(19)
C15 C16 N22 O23 -162.73(19)
C17 C16 N22 O23 17.5(3)
